data_7020814
loop_
_publ_author_name
'Nguyen, Duc Hanh'
'Daran, Jean-Claude'
'Mallet-Ladeira, Sonia'
'Davin, Thomas'
'Maron, Laurent'
'Urrutigo\"ity, Martine'
'Kalck, Philippe'
'Gouygou, Maryse'

_publ_section_title
;
 Novel phospholyl(diphenylphosphino)methane-ruthenium complexes:
 unexpected non-assisted cis to trans isomerization of
 [RuCl2(\k(2)-P-P')2].
;
_journal_issue 1
_journal_name_full 'Dalton transactions (Cambridge, England : 2003)'
_journal_page_first 75
_journal_page_last 81
_journal_paper_doi 10.1039/c2dt32032k
_journal_volume 42
_journal_year 2013
_chemical_formula_moiety 'C50 H40 Cl2 P4 Ru, C H2 Cl2'
_chemical_formula_sum 'C51 H42 Cl4 P4 Ru'
_chemical_formula_weight 1021.60
_space_group_IT_number 88
_symmetry_cell_setting tetragonal
_symmetry_Int_Tables_number 88
_symmetry_space_group_name_Hall '-I 4ad'
_symmetry_space_group_name_H-M 'I 41/a :2'
_atom_sites_solution_hydrogens geom
_atom_sites_solution_primary direct
_atom_sites_solution_secondary difmap
_audit_creation_method SHELXL-97
_audit_update_record
;
2012-08-29 # Formatted by publCIF
;
_cell_angle_alpha 90.00
_cell_angle_beta 90.00
_cell_angle_gamma 90.00
_cell_formula_units_Z 16
_cell_length_a 25.8002(14)
_cell_length_b 25.8002(14)
_cell_length_c 35.4669(18)
_cell_measurement_reflns_used 7336
_cell_measurement_temperature 180(2)
_cell_measurement_theta_max 19.61
_cell_measurement_theta_min 2.47
_cell_measurement_wavelength 0.71073
_cell_volume 23609(2)
_computing_cell_refinement SMART
_computing_data_collection 'SMART (Bruker, 2010)'
_computing_data_reduction 'SAINT (Bruker, 2010)'
_computing_molecular_graphics 'ORTEPIII (Burnett & Johnson, 1996); Ortep-3 for Windows (Farrugia, 1997)'
_computing_publication_material 'WinGX publication routines (Farrugia, 1999)'
_computing_structure_refinement 'SHELXL-97 (Sheldrick, 2008)'
_computing_structure_solution 'SIR92 (Giacovazzo et al, 1993)'
_diffrn_ambient_temperature 180(2)
_diffrn_measured_fraction_theta_full 1.000
_diffrn_measured_fraction_theta_max 1.000
_diffrn_measurement_device_type 'Bruker Kappa APEX II'
_diffrn_measurement_method \w-\f
_diffrn_radiation_monochromator graphite
_diffrn_radiation_source 'fine-focus sealed tube'
_diffrn_radiation_type MoK\a
_diffrn_radiation_wavelength 0.71073
_diffrn_reflns_av_R_equivalents 0.1413
_diffrn_reflns_av_sigmaI/netI 0.0905
_diffrn_reflns_limit_h_max 30
_diffrn_reflns_limit_h_min -31
_diffrn_reflns_limit_k_max 30
_diffrn_reflns_limit_k_min -31
_diffrn_reflns_limit_l_max 33
_diffrn_reflns_limit_l_min -42
_diffrn_reflns_number 155458
_diffrn_reflns_theta_full 25.35
_diffrn_reflns_theta_max 25.35
_diffrn_reflns_theta_min 0.98
_exptl_absorpt_coefficient_mu 0.583
_exptl_absorpt_correction_T_max 0.954
_exptl_absorpt_correction_T_min 0.946
_exptl_absorpt_correction_type multi-scan
_exptl_absorpt_process_details
;
[c.f. r.h. blessing, acta cryst. (1995), a51, 33-38]
;
_exptl_crystal_colour yellow
_exptl_crystal_density_diffrn 1.15
_exptl_crystal_density_method 'not measured'
_exptl_crystal_description parallelepiped
_exptl_crystal_F_000 8320
_exptl_crystal_size_max 0.4
_exptl_crystal_size_mid 0.08
_exptl_crystal_size_min 0.08
_platon_squeeze_details
;
Some residual electron density were difficult to modelize and therefore, the
SQUEEZE function of PLATON (Spek, 2003) was used to eliminate the contribution
of the electron density in the solvent region from the intensity data, and the
solvent-free model was employed for the final refinement.
There is one large cavity of 6402 \%A^3^ per unitl cell. PLATON estimated that
this cavity contains 1549 electrons which may correspond to a mixture of
disordered solvent molecules. Owing to the synthetic procedure, one could guess
that the void is filled in by a mixture CH~2~Cl~2~ and MeOH. However we can?t
evaluate correctly the number and the ratio of these solvent molecules.
;
_refine_diff_density_max 0.503
_refine_diff_density_min -0.559
_refine_diff_density_rms 0.096
_refine_ls_extinction_method none
_refine_ls_goodness_of_fit_ref 0.984
_refine_ls_hydrogen_treatment constr
_refine_ls_matrix_type full
_refine_ls_number_parameters 580
_refine_ls_number_reflns 10818
_refine_ls_number_restraints 204
_refine_ls_restrained_S_all 0.984
_refine_ls_R_factor_all 0.1086
_refine_ls_R_factor_gt 0.0585
_refine_ls_shift/su_max 0.004
_refine_ls_shift/su_mean 0.000
_refine_ls_structure_factor_coef Fsqd
_refine_ls_weighting_details 'calc w=1/[\s^2^(Fo^2^)+(0.0780P)^2^+0.0000P] where P=(Fo^2^+2Fc^2^)/3'
_refine_ls_weighting_scheme calc
_refine_ls_wR_factor_gt 0.1351
_refine_ls_wR_factor_ref 0.1492
_reflns_number_gt 6742
_reflns_number_total 10818
_reflns_threshold_expression I>2\s(I)
_cod_data_source_file c2dt32032k.txt
_cod_data_source_block 3
_cod_original_sg_symbol_H-M 'I 41/a'
_cod_database_code 7020814

loop_
_symmetry_equiv_pos_as_xyz
'x, y, z'
'-x, -y+1/2, z'
'-y+3/4, x+1/4, z+1/4'
'y+1/4, -x+1/4, z+1/4'
'x+1/2, y+1/2, z+1/2'
'-x+1/2, -y+1, z+1/2'
'-y+5/4, x+3/4, z+3/4'
'y+3/4, -x+3/4, z+3/4'
'-x, -y, -z'
'x, y-1/2, -z'
'y-3/4, -x-1/4, -z-1/4'
'-y-1/4, x-1/4, -z-1/4'
'-x+1/2, -y+1/2, -z+1/2'
'x+1/2, y, -z+1/2'
'y-1/4, -x+1/4, -z+1/4'
'-y+1/4, x+1/4, -z+1/4'

loop_
_atom_site_label
_atom_site_type_symbol
_atom_site_fract_x
_atom_site_fract_y
_atom_site_fract_z
_atom_site_U_iso_or_equiv
_atom_site_adp_type
_atom_site_occupancy
_atom_site_symmetry_multiplicity
_atom_site_calc_flag
_atom_site_refinement_flags
_atom_site_disorder_assembly
_atom_site_disorder_group
Ru1 Ru 0.400887(15) 0.482403(15) 0.690074(10) 0.03199(13) Uani 1 1 d . A .
Cl1 Cl 0.43186(5) 0.41869(5) 0.73608(4) 0.0487(4) Uani 1 1 d . . .
Cl2 Cl 0.47156(5) 0.46002(5) 0.64613(3) 0.0435(3) Uani 1 1 d . . .
C1 C 0.34816(19) 0.46444(17) 0.61358(12) 0.0361(12) Uani 1 1 d . A .
H1A H 0.3137 0.4657 0.6013 0.043 Uiso 1 1 calc R . .
H1B H 0.3752 0.4548 0.5950 0.043 Uiso 1 1 calc R . .
C2 C 0.40937(17) 0.5373(2) 0.76623(12) 0.0371(12) Uani 1 1 d . A .
H2A H 0.4214 0.5118 0.7852 0.044 Uiso 1 1 calc R . .
H2B H 0.4033 0.5714 0.7782 0.044 Uiso 1 1 calc R . .
P1 P 0.36386(5) 0.52418(5) 0.63979(3) 0.0322(3) Uani 1 1 d . A .
C11 C 0.38992(19) 0.56908(17) 0.60536(12) 0.0325(11) Uani 1 1 d . . .
C12 C 0.3556(2) 0.60960(18) 0.59778(12) 0.0368(12) Uani 1 1 d . . .
C13 C 0.30633(19) 0.60498(18) 0.61837(12) 0.0356(12) Uani 1 1 d . . .
C14 C 0.30286(18) 0.55989(18) 0.64022(13) 0.0332(11) Uani 1 1 d . . .
C111 C 0.43663(19) 0.56546(19) 0.58624(13) 0.0389(12) Uani 1 1 d . . .
H111 H 0.4600 0.5379 0.5913 0.047 Uiso 1 1 calc R . .
C112 C 0.4486(2) 0.6037(2) 0.55912(14) 0.0470(14) Uani 1 1 d . . .
H112 H 0.4802 0.6019 0.5455 0.056 Uiso 1 1 calc R . .
C113 C 0.4147(2) 0.6435(2) 0.55247(15) 0.0509(15) Uani 1 1 d . . .
H113 H 0.4233 0.6693 0.5344 0.061 Uiso 1 1 calc R . .
C114 C 0.3674(2) 0.64683(19) 0.57171(14) 0.0437(13) Uani 1 1 d . . .
H114 H 0.3440 0.6744 0.5668 0.052 Uiso 1 1 calc R . .
C141 C 0.25699(19) 0.5469(2) 0.65916(13) 0.0406(13) Uani 1 1 d . . .
H141 H 0.2549 0.5163 0.6740 0.049 Uiso 1 1 calc R . .
C142 C 0.2150(2) 0.5796(2) 0.65578(14) 0.0502(15) Uani 1 1 d . . .
H142 H 0.1834 0.5710 0.6681 0.060 Uiso 1 1 calc R . .
C143 C 0.2183(2) 0.6243(3) 0.63492(16) 0.0612(17) Uani 1 1 d . . .
H143 H 0.1889 0.6463 0.6331 0.073 Uiso 1 1 calc R . .
C144 C 0.2640(2) 0.6380(2) 0.61628(15) 0.0513(15) Uani 1 1 d . . .
H144 H 0.2661 0.6694 0.6024 0.062 Uiso 1 1 calc R . .
P2 P 0.34907(5) 0.42358(5) 0.65593(3) 0.0366(3) Uani 1 1 d D . .
C211 C 0.2817(2) 0.40985(19) 0.66702(14) 0.0434(13) Uani 1 1 d D A .
C212 C 0.2416(2) 0.4145(2) 0.64242(18) 0.0658(17) Uani 1 1 d D . .
H8 H 0.2482 0.4254 0.6173 0.079 Uiso 1 1 calc R A .
C213 C 0.1907(2) 0.4036(3) 0.6535(2) 0.085(2) Uani 1 1 d D A .
H9 H 0.1632 0.4072 0.6358 0.102 Uiso 1 1 calc R . .
C214 C 0.1800(3) 0.3879(3) 0.6895(2) 0.088(2) Uani 1 1 d D . .
H10 H 0.1455 0.3800 0.6969 0.106 Uiso 1 1 calc R A .
C215 C 0.2204(3) 0.3838(3) 0.7145(2) 0.088(2) Uani 1 1 d D A .
H11 H 0.2135 0.3742 0.7399 0.105 Uiso 1 1 calc R . .
C216 C 0.2709(2) 0.3935(2) 0.70338(16) 0.0673(18) Uani 1 1 d D . .
H12 H 0.2985 0.3889 0.7209 0.081 Uiso 1 1 calc R A .
C221 C 0.3734(5) 0.3613(3) 0.6408(2) 0.0531(16) Uani 0.76 1 d PU A 1
C222 C 0.4181(3) 0.3404(3) 0.6578(2) 0.0646(18) Uani 0.76 1 d PU A 1
H222 H 0.4353 0.3588 0.6773 0.078 Uiso 0.76 1 calc PR A 1
C223 C 0.4369(4) 0.2929(3) 0.6458(3) 0.086(2) Uani 0.76 1 d PU A 1
H223 H 0.4673 0.2786 0.6568 0.104 Uiso 0.76 1 calc PR A 1
C224 C 0.4110(6) 0.2668(4) 0.6179(3) 0.091(2) Uani 0.76 1 d PU A 1
H224 H 0.4239 0.2340 0.6101 0.109 Uiso 0.76 1 calc PR A 1
C225 C 0.3669(4) 0.2860(3) 0.6007(3) 0.087(2) Uani 0.76 1 d PU A 1
H225 H 0.3501 0.2676 0.5810 0.104 Uiso 0.76 1 calc PR A 1
C226 C 0.3480(4) 0.3342(3) 0.6135(2) 0.0714(19) Uani 0.76 1 d PU A 1
H226 H 0.3171 0.3480 0.6029 0.086 Uiso 0.76 1 calc PR A 1
C22A C 0.3724(12) 0.3587(6) 0.6426(5) 0.063(3) Uani 0.24 1 d PGDU A 2
C22B C 0.3797(10) 0.3226(7) 0.6712(4) 0.071(3) Uani 0.24 1 d PGDU A 2
H22B H 0.3723 0.3317 0.6966 0.086 Uiso 0.24 1 calc PR A 2
C22C C 0.3978(10) 0.2732(6) 0.6626(5) 0.085(3) Uani 0.24 1 d PGDU A 2
H22C H 0.4027 0.2485 0.6822 0.102 Uiso 0.24 1 calc PR A 2
C22D C 0.4086(13) 0.2599(6) 0.6255(6) 0.087(3) Uani 0.24 1 d PGDU A 2
H22D H 0.4209 0.2262 0.6196 0.105 Uiso 0.24 1 calc PR A 2
C22E C 0.4013(11) 0.2960(7) 0.5969(4) 0.083(3) Uani 0.24 1 d PGDU A 2
H22E H 0.4087 0.2869 0.5715 0.100 Uiso 0.24 1 calc PR A 2
C22F C 0.3832(10) 0.3454(6) 0.6054(4) 0.071(3) Uani 0.24 1 d PGDU A 2
H22F H 0.3783 0.3700 0.5858 0.085 Uiso 0.24 1 calc PR A 2
P3 P 0.35351(5) 0.51414(5) 0.73878(3) 0.0361(3) Uani 1 1 d . . .
C31 C 0.31054(18) 0.5698(2) 0.73710(13) 0.0381(12) Uani 1 1 d . A .
C32 C 0.2656(2) 0.5614(2) 0.75853(14) 0.0452(14) Uani 1 1 d . . .
C33 C 0.26538(19) 0.5105(2) 0.77717(13) 0.0473(15) Uani 1 1 d . A .
C34 C 0.31077(19) 0.4809(2) 0.77113(13) 0.0395(12) Uani 1 1 d . A .
C311 C 0.31674(19) 0.6163(2) 0.71841(14) 0.0416(13) Uani 1 1 d . . .
H311 H 0.3471 0.6224 0.7039 0.050 Uiso 1 1 calc R A .
C312 C 0.2786(2) 0.6543(2) 0.72081(16) 0.0515(15) Uani 1 1 d . A .
H312 H 0.2832 0.6864 0.7081 0.062 Uiso 1 1 calc R . .
C313 C 0.2346(2) 0.6457(3) 0.74142(16) 0.0601(17) Uani 1 1 d . . .
H313 H 0.2087 0.6717 0.7426 0.072 Uiso 1 1 calc R A .
C314 C 0.2276(2) 0.5997(3) 0.76037(16) 0.0576(16) Uani 1 1 d . A .
H314 H 0.1970 0.5941 0.7747 0.069 Uiso 1 1 calc R . .
C341 C 0.3174(2) 0.4338(2) 0.78856(13) 0.0489(14) Uani 1 1 d . . .
H49 H 0.3489 0.4152 0.7851 0.059 Uiso 1 1 calc R A .
C342 C 0.2789(3) 0.4130(3) 0.81106(15) 0.0666(18) Uani 1 1 d . A .
H48 H 0.2829 0.3799 0.8223 0.080 Uiso 1 1 calc R . .
C343 C 0.2334(3) 0.4424(3) 0.81688(16) 0.0682(19) Uani 1 1 d . . .
H343 H 0.2067 0.4289 0.8325 0.082 Uiso 1 1 calc R A .
C344 C 0.2268(2) 0.4902(3) 0.80044(16) 0.0642(18) Uani 1 1 d . A .
H344 H 0.1960 0.5094 0.8049 0.077 Uiso 1 1 calc R . .
P4 P 0.45217(5) 0.54096(5) 0.72443(3) 0.0347(3) Uani 1 1 d . A .
C411 C 0.45405(18) 0.60900(18) 0.71089(13) 0.0345(11) Uani 1 1 d . . .
C412 C 0.46285(18) 0.6189(2) 0.67325(13) 0.0391(12) Uani 1 1 d . A .
H412 H 0.4699 0.5911 0.6565 0.047 Uiso 1 1 calc R . .
C413 C 0.4615(2) 0.6689(2) 0.65983(15) 0.0484(14) Uani 1 1 d . . .
H413 H 0.4671 0.6756 0.6338 0.058 Uiso 1 1 calc R A .
C414 C 0.4521(2) 0.7090(2) 0.68402(17) 0.0499(14) Uani 1 1 d . A .
H414 H 0.4507 0.7434 0.6746 0.060 Uiso 1 1 calc R . .
C415 C 0.4445(2) 0.7003(2) 0.72168(16) 0.0501(14) Uani 1 1 d . . .
H415 H 0.4389 0.7285 0.7384 0.060 Uiso 1 1 calc R A .
C416 C 0.4450(2) 0.6499(2) 0.73514(14) 0.0462(14) Uani 1 1 d . A .
H416 H 0.4391 0.6434 0.7612 0.055 Uiso 1 1 calc R . .
C421 C 0.51884(19) 0.5295(2) 0.74052(13) 0.0375(12) Uani 1 1 d . . .
C422 C 0.5428(2) 0.5644(2) 0.76392(15) 0.0505(14) Uani 1 1 d . A .
H422 H 0.5247 0.5947 0.7717 0.061 Uiso 1 1 calc R . .
C423 C 0.5925(2) 0.5562(3) 0.77613(17) 0.0615(17) Uani 1 1 d . . .
H423 H 0.6088 0.5811 0.7919 0.074 Uiso 1 1 calc R A .
C424 C 0.6185(2) 0.5126(3) 0.76565(19) 0.0674(18) Uani 1 1 d . A .
H424 H 0.6527 0.5065 0.7747 0.081 Uiso 1 1 calc R . .
C425 C 0.5950(2) 0.4770(2) 0.74175(18) 0.0635(17) Uani 1 1 d . . .
H425 H 0.6133 0.4468 0.7342 0.076 Uiso 1 1 calc R A .
C426 C 0.5451(2) 0.4852(2) 0.72886(15) 0.0485(14) Uani 1 1 d . A .
H426 H 0.5290 0.4610 0.7124 0.058 Uiso 1 1 calc R . .
Cl3 Cl 0.6014(5) 0.6942(6) 0.8076(2) 0.0778(18) Uani 0.53 1 d PD B 1
C51 C 0.6427(5) 0.7398(5) 0.8240(3) 0.0778(18) Uani 0.53 1 d PD B 1
H51A H 0.6710 0.7221 0.8378 0.093 Uiso 0.53 1 calc PR B 1
H51B H 0.6239 0.7616 0.8424 0.093 Uiso 0.53 1 calc PR B 1
Cl4 Cl 0.6700(5) 0.7797(5) 0.7906(4) 0.0778(18) Uani 0.53 1 d PD B 1
Cl3' Cl 0.5942(5) 0.7032(7) 0.8011(2) 0.0778(18) Uani 0.47 1 d PD C 2
C51' C 0.6204(6) 0.7585(6) 0.8240(4) 0.0778(18) Uani 0.47 1 d PD C 2
H51C H 0.5920 0.7819 0.8320 0.093 Uiso 0.47 1 calc PR C 2
H51D H 0.6397 0.7477 0.8468 0.093 Uiso 0.47 1 calc PR C 2
Cl4' Cl 0.6621(5) 0.7914(5) 0.7933(4) 0.0778(18) Uani 0.47 1 d PD C 2

loop_
_atom_site_aniso_label
_atom_site_aniso_U_11
_atom_site_aniso_U_22
_atom_site_aniso_U_33
_atom_site_aniso_U_23
_atom_site_aniso_U_13
_atom_site_aniso_U_12
Ru1 0.0344(2) 0.0351(2) 0.0265(2) 0.00056(17) 0.00345(17) 0.00445(18)
Cl1 0.0544(9) 0.0512(8) 0.0405(7) 0.0129(6) 0.0042(6) 0.0103(7)
Cl2 0.0452(8) 0.0502(8) 0.0352(7) -0.0017(6) 0.0083(6) 0.0115(6)
C1 0.043(3) 0.037(3) 0.028(3) -0.008(2) 0.000(2) -0.004(2)
C2 0.034(3) 0.052(3) 0.025(3) 0.006(2) 0.000(2) 0.002(2)
P1 0.0388(8) 0.0314(7) 0.0263(6) -0.0016(5) 0.0030(5) 0.0031(6)
C11 0.043(3) 0.027(3) 0.027(3) -0.004(2) 0.000(2) -0.002(2)
C12 0.051(3) 0.033(3) 0.026(3) 0.000(2) -0.006(2) -0.001(2)
C13 0.044(3) 0.035(3) 0.027(3) -0.006(2) -0.009(2) 0.000(2)
C14 0.033(3) 0.036(3) 0.031(3) -0.007(2) -0.006(2) 0.001(2)
C111 0.045(3) 0.038(3) 0.034(3) 0.004(2) 0.000(2) -0.006(2)
C112 0.048(3) 0.056(4) 0.037(3) -0.005(3) 0.007(3) -0.009(3)
C113 0.075(4) 0.040(3) 0.037(3) 0.011(2) -0.005(3) -0.018(3)
C114 0.063(4) 0.033(3) 0.035(3) 0.003(2) -0.012(3) 0.003(3)
C141 0.037(3) 0.052(3) 0.033(3) -0.010(2) 0.002(2) 0.003(3)
C142 0.047(4) 0.068(4) 0.035(3) -0.014(3) 0.002(3) 0.010(3)
C143 0.056(4) 0.078(5) 0.050(4) -0.015(3) -0.004(3) 0.029(3)
C144 0.069(4) 0.037(3) 0.048(3) -0.008(3) -0.007(3) 0.019(3)
P2 0.0462(8) 0.0328(7) 0.0308(7) 0.0008(6) 0.0022(6) 0.0023(6)
C211 0.053(4) 0.037(3) 0.040(3) -0.001(2) 0.005(3) -0.007(3)
C212 0.051(4) 0.077(5) 0.070(4) 0.014(3) 0.000(3) -0.016(3)
C213 0.054(5) 0.100(6) 0.101(6) 0.017(5) -0.011(4) -0.013(4)
C214 0.084(6) 0.100(6) 0.081(5) -0.022(5) 0.028(5) -0.038(5)
C215 0.091(6) 0.112(6) 0.059(5) -0.021(4) 0.025(4) -0.044(5)
C216 0.072(5) 0.082(5) 0.047(4) 0.001(3) -0.001(3) -0.027(4)
C221 0.096(4) 0.027(3) 0.037(3) 0.004(3) 0.003(3) 0.014(3)
C222 0.092(5) 0.037(3) 0.065(4) -0.001(3) 0.007(3) 0.021(3)
C223 0.119(5) 0.054(4) 0.087(5) -0.010(4) 0.000(4) 0.039(4)
C224 0.144(5) 0.049(4) 0.080(5) -0.014(3) 0.002(4) 0.037(4)
C225 0.143(5) 0.053(4) 0.065(4) -0.019(3) -0.008(4) 0.021(4)
C226 0.126(5) 0.041(4) 0.047(4) -0.008(3) -0.004(4) 0.023(4)
C22A 0.105(5) 0.036(5) 0.049(5) -0.003(4) 0.002(5) 0.017(5)
C22B 0.113(6) 0.041(5) 0.060(5) 0.001(4) 0.006(5) 0.020(5)
C22C 0.132(6) 0.048(5) 0.076(5) -0.003(5) 0.007(6) 0.031(5)
C22D 0.138(6) 0.049(5) 0.075(5) -0.010(4) -0.001(5) 0.033(5)
C22E 0.136(7) 0.048(5) 0.065(5) -0.011(5) -0.001(6) 0.028(6)
C22F 0.120(6) 0.042(5) 0.052(4) -0.007(4) -0.001(5) 0.021(5)
P3 0.0344(8) 0.0466(8) 0.0274(7) -0.0042(6) 0.0044(6) 0.0000(6)
C31 0.030(3) 0.056(4) 0.028(3) -0.012(2) 0.004(2) -0.001(2)
C32 0.038(3) 0.069(4) 0.028(3) -0.015(3) 0.004(2) -0.004(3)
C33 0.031(3) 0.082(4) 0.029(3) -0.019(3) 0.006(2) -0.010(3)
C34 0.043(3) 0.052(3) 0.024(3) -0.005(2) 0.005(2) -0.006(3)
C311 0.034(3) 0.049(3) 0.041(3) -0.013(3) 0.000(2) 0.004(3)
C312 0.052(4) 0.047(3) 0.056(4) -0.020(3) -0.010(3) 0.008(3)
C313 0.055(4) 0.082(5) 0.043(3) -0.031(3) -0.003(3) 0.019(4)
C314 0.041(4) 0.087(5) 0.044(3) -0.027(3) 0.009(3) 0.015(3)
C341 0.048(3) 0.069(4) 0.031(3) -0.001(3) 0.006(3) -0.007(3)
C342 0.076(5) 0.091(5) 0.034(3) 0.005(3) 0.015(3) -0.023(4)
C343 0.063(4) 0.100(6) 0.042(4) -0.014(4) 0.027(3) -0.036(4)
C344 0.051(4) 0.100(6) 0.042(3) -0.004(3) 0.012(3) -0.018(4)
P4 0.0312(7) 0.0429(8) 0.0301(7) -0.0007(6) 0.0016(6) 0.0037(6)
C411 0.032(3) 0.035(3) 0.036(3) -0.003(2) -0.002(2) 0.005(2)
C412 0.037(3) 0.046(3) 0.034(3) -0.002(2) 0.001(2) -0.007(2)
C413 0.050(4) 0.053(4) 0.042(3) 0.012(3) 0.003(3) -0.006(3)
C414 0.040(3) 0.046(3) 0.064(4) 0.007(3) -0.002(3) -0.001(3)
C415 0.049(4) 0.042(4) 0.059(4) -0.007(3) 0.001(3) 0.006(3)
C416 0.053(4) 0.051(4) 0.035(3) -0.006(3) -0.001(2) 0.013(3)
C421 0.039(3) 0.045(3) 0.028(3) 0.007(2) 0.001(2) 0.003(3)
C422 0.046(3) 0.050(4) 0.056(4) -0.006(3) -0.013(3) 0.013(3)
C423 0.043(4) 0.072(4) 0.069(4) -0.002(3) -0.020(3) 0.004(3)
C424 0.044(4) 0.075(5) 0.083(5) 0.010(4) -0.021(3) 0.007(3)
C425 0.053(4) 0.067(4) 0.071(4) 0.005(3) 0.001(3) 0.023(3)
C426 0.037(3) 0.061(4) 0.047(3) -0.006(3) 0.002(3) 0.006(3)
Cl3 0.098(3) 0.081(4) 0.0538(16) 0.0093(16) -0.0066(12) -0.033(3)
C51 0.098(3) 0.081(4) 0.0538(16) 0.0093(16) -0.0066(12) -0.033(3)
Cl4 0.098(3) 0.081(4) 0.0538(16) 0.0093(16) -0.0066(12) -0.033(3)
Cl3' 0.098(3) 0.081(4) 0.0538(16) 0.0093(16) -0.0066(12) -0.033(3)
C51' 0.098(3) 0.081(4) 0.0538(16) 0.0093(16) -0.0066(12) -0.033(3)
Cl4' 0.098(3) 0.081(4) 0.0538(16) 0.0093(16) -0.0066(12) -0.033(3)

loop_
_atom_type_symbol
_atom_type_description
_atom_type_scat_dispersion_real
_atom_type_scat_dispersion_imag
_atom_type_scat_source
C C 0.0033 0.0016 'International Tables Vol C Tables 4.2.6.8 and 6.1.1.4'
H H 0.0000 0.0000 'International Tables Vol C Tables 4.2.6.8 and 6.1.1.4'
Cl Cl 0.1484 0.1585 'International Tables Vol C Tables 4.2.6.8 and 6.1.1.4'
Ru Ru -1.2594 0.8363 'International Tables Vol C Tables 4.2.6.8 and 6.1.1.4'
P P 0.1023 0.0942 'International Tables Vol C Tables 4.2.6.8 and 6.1.1.4'

loop_
_geom_angle_atom_site_label_1
_geom_angle_atom_site_label_2
_geom_angle_atom_site_label_3
_geom_angle
P3 Ru1 P1 101.43(5)
P3 Ru1 P4 71.12(5)
P1 Ru1 P4 109.63(5)
P3 Ru1 P2 108.54(5)
P1 Ru1 P2 70.53(4)
P4 Ru1 P2 179.63(5)
P3 Ru1 Cl1 84.88(5)
P1 Ru1 Cl1 165.80(5)
P4 Ru1 Cl1 84.39(5)
P2 Ru1 Cl1 95.46(5)
P3 Ru1 Cl2 164.47(5)
P1 Ru1 Cl2 85.79(4)
P4 Ru1 Cl2 93.55(5)
P2 Ru1 Cl2 86.78(5)
Cl1 Ru1 Cl2 91.30(4)
P2 C1 P1 93.7(2)
P3 C2 P4 93.5(2)
C11 P1 C14 90.2(2)
C11 P1 C1 106.0(2)
C14 P1 C1 103.7(2)
C11 P1 Ru1 132.07(16)
C14 P1 Ru1 126.20(15)
C1 P1 Ru1 95.20(15)
C11 P1 P2 144.51(15)
C14 P1 P2 111.35(16)
C1 P1 P2 43.00(14)
Ru1 P1 P2 55.86(4)
C111 C11 C12 120.5(4)
C111 C11 P1 127.5(4)
C12 C11 P1 111.9(4)
C114 C12 C11 121.0(5)
C114 C12 C13 125.8(5)
C11 C12 C13 113.1(4)
C144 C13 C14 119.3(5)
C144 C13 C12 127.2(5)
C14 C13 C12 113.4(4)
C13 C14 C141 121.2(4)
C13 C14 P1 111.1(4)
C141 C14 P1 127.7(4)
C11 C111 C112 118.4(5)
C113 C112 C111 120.1(5)
C112 C113 C114 121.3(5)
C12 C114 C113 118.7(5)
C142 C141 C14 118.4(5)
C143 C142 C141 120.9(5)
C142 C143 C144 121.2(5)
C13 C144 C143 119.0(5)
C221 P2 C211 102.9(4)
C221 P2 C1 105.8(3)
C211 P2 C1 106.1(2)
C221 P2 C22A 2.7(9)
C211 P2 C22A 101.0(10)
C1 P2 C22A 108.4(6)
C221 P2 Ru1 121.9(4)
C211 P2 Ru1 123.84(17)
C1 P2 Ru1 93.32(15)
C22A P2 Ru1 122.2(10)
C221 P2 P1 138.4(3)
C211 P2 P1 111.75(17)
C1 P2 P1 43.28(14)
C22A P2 P1 141.0(8)
Ru1 P2 P1 53.61(4)
C212 C211 C216 118.1(5)
C212 C211 P2 124.9(4)
C216 C211 P2 117.0(4)
C211 C212 C213 121.1(6)
C214 C213 C212 120.7(6)
C213 C214 C215 118.3(7)
C214 C215 C216 121.1(6)
C211 C216 C215 120.6(6)
C226 C221 C222 120.1(7)
C226 C221 P2 120.0(8)
C222 C221 P2 119.9(7)
C223 C222 C221 119.6(8)
C224 C223 C222 119.1(9)
C223 C224 C225 122.9(8)
C224 C225 C226 117.3(9)
C221 C226 C225 121.0(9)
C22B C22A C22F 120.0
C22B C22A P2 117.7(9)
C22F C22A P2 122.3(9)
C22A C22B C22C 120.0
C22B C22C C22D 120.0
C22E C22D C22C 120.0
C22F C22E C22D 120.0
C22E C22F C22A 120.0
C34 P3 C31 91.4(2)
C34 P3 C2 107.2(2)
C31 P3 C2 103.9(2)
C34 P3 Ru1 129.82(17)
C31 P3 Ru1 126.13(16)
C2 P3 Ru1 95.61(15)
C34 P3 P4 145.12(17)
C31 P3 P4 111.65(17)
C2 P3 P4 43.45(14)
Ru1 P3 P4 55.83(4)
C311 C31 C32 119.4(5)
C311 C31 P3 129.2(4)
C32 C31 P3 111.4(4)
C314 C32 C31 119.8(6)
C314 C32 C33 127.6(5)
C31 C32 C33 112.6(5)
C344 C33 C34 118.5(6)
C344 C33 C32 127.2(5)
C34 C33 C32 114.2(4)
C341 C34 C33 120.9(5)
C341 C34 P3 129.0(4)
C33 C34 P3 110.2(4)
C31 C311 C312 120.1(5)
C313 C312 C311 120.3(6)
C312 C313 C314 120.7(6)
C313 C314 C32 119.7(6)
C34 C341 C342 120.8(6)
C341 C342 C343 118.3(6)
C344 C343 C342 121.4(5)
C343 C344 C33 120.1(6)
C411 P4 C421 102.3(2)
C411 P4 C2 106.1(2)
C421 P4 C2 107.6(2)
C411 P4 Ru1 119.89(16)
C421 P4 Ru1 125.80(17)
C2 P4 Ru1 92.64(16)
C411 P4 P3 108.88(16)
C421 P4 P3 141.92(16)
C2 P4 P3 43.09(15)
Ru1 P4 P3 53.05(4)
C412 C411 C416 119.3(5)
C412 C411 P4 116.0(4)
C416 C411 P4 124.6(4)
C413 C412 C411 120.3(5)
C414 C413 C412 119.8(5)
C413 C414 C415 121.0(5)
C414 C415 C416 119.3(5)
C411 C416 C415 120.3(5)
C422 C421 C426 120.0(5)
C422 C421 P4 120.2(4)
C426 C421 P4 119.7(4)
C423 C422 C421 120.7(5)
C424 C423 C422 120.2(6)
C423 C424 C425 119.8(6)
C426 C425 C424 120.6(6)
C425 C426 C421 118.7(5)
Cl3 C51 Cl4 115.8(7)
Cl4' C51' Cl3' 109.8(7)

loop_
_geom_bond_atom_site_label_1
_geom_bond_atom_site_label_2
_geom_bond_distance
Ru1 P3 2.2690(13)
Ru1 P1 2.2924(13)
Ru1 P4 2.3491(14)
Ru1 P2 2.3573(14)
Ru1 Cl1 2.4502(13)
Ru1 Cl2 2.4671(12)
C1 P2 1.835(5)
C1 P1 1.845(4)
C2 P3 1.839(5)
C2 P4 1.851(4)
P1 C11 1.813(5)
P1 C14 1.824(5)
P1 P2 2.6851(18)
C11 C111 1.386(6)
C11 C12 1.396(6)
C12 C114 1.368(7)
C12 C13 1.471(7)
C13 C144 1.386(7)
C13 C14 1.401(6)
C14 C141 1.402(6)
C111 C112 1.413(7)
C112 C113 1.368(7)
C113 C114 1.400(7)
C141 C142 1.377(7)
C142 C143 1.373(8)
C143 C144 1.399(8)
P2 C221 1.806(7)
P2 C211 1.816(5)
P2 C22A 1.842(11)
C211 C212 1.360(7)
C211 C216 1.385(7)
C212 C213 1.400(8)
C213 C214 1.366(8)
C214 C215 1.373(9)
C215 C216 1.386(8)
C221 C226 1.362(13)
C221 C222 1.408(13)
C222 C223 1.385(10)
C223 C224 1.371(15)
C224 C225 1.384(16)
C225 C226 1.411(10)
C22A C22B 1.3900
C22A C22F 1.3900
C22B C22C 1.3900
C22C C22D 1.3900
C22D C22E 1.3900
C22E C22F 1.3900
P3 C34 1.808(5)
P3 C31 1.815(5)
P3 P4 2.6865(18)
C31 C311 1.380(7)
C31 C32 1.403(7)
C32 C314 1.395(7)
C32 C33 1.470(8)
C33 C344 1.394(7)
C33 C34 1.415(7)
C34 C341 1.375(7)
C311 C312 1.391(7)
C312 C313 1.368(8)
C313 C314 1.374(8)
C341 C342 1.382(7)
C342 C343 1.414(9)
C343 C344 1.373(9)
P4 C411 1.820(5)
P4 C421 1.836(5)
C411 C412 1.378(6)
C411 C416 1.381(7)
C412 C413 1.376(7)
C413 C414 1.365(7)
C414 C415 1.369(7)
C415 C416 1.385(7)
C421 C422 1.373(7)
C421 C426 1.391(7)
C422 C423 1.369(7)
C423 C424 1.364(8)
C424 C425 1.389(8)
C425 C426 1.382(7)
Cl3 C51 1.690(10)
C51 Cl4 1.721(11)
Cl3' C51' 1.777(12)
C51' Cl4' 1.750(11)

loop_
_platon_squeeze_void_nr
_platon_squeeze_void_average_x
_platon_squeeze_void_average_y
_platon_squeeze_void_average_z
_platon_squeeze_void_volume
_platon_squeeze_void_count_electrons
_platon_squeeze_void_content
1 -0.014 -0.003 -0.002 6402 1549 ' '
2 0.049 0.902 0.400 9 2 ' '
3 0.049 0.402 0.600 9 2 ' '
4 0.151 0.701 0.350 9 2 ' '
5 0.151 0.201 0.650 9 2 ' '
6 0.348 0.799 0.150 9 2 ' '
7 0.348 0.299 0.850 9 1 ' '
8 0.451 0.598 0.100 9 1 ' '
9 0.451 0.098 0.900 9 1 ' '
10 0.549 0.902 0.100 9 2 ' '
11 0.549 0.402 0.900 9 2 ' '
12 0.651 0.701 0.150 9 2 ' '
13 0.651 0.201 0.850 9 2 ' '
14 0.848 0.799 0.350 9 1 ' '
15 0.848 0.299 0.650 9 2 ' '
16 0.951 0.598 0.400 9 1 ' '
17 0.951 0.098 0.600 9 1 ' '
